data_2219227
loop_
_publ_author_name
'Fun, Hoong-Kun'
'Kia, Reza'

_publ_section_title
;
 2-[2-Chloro-5-(trifluoromethyl)phenyl]hexahydropyrimidine monohydrate
;
_journal_coeditor_code AT2619
_journal_issue 9
_journal_name_full 'Acta Crystallographica Section E'
_journal_page_first o1840
_journal_page_last o1841
_journal_paper_doi 10.1107/S1600536808027232
_journal_volume 64
_journal_year 2008
_chemical_formula_moiety 'C11 H12 Cl1 F3 N2, H2 O1'
_chemical_formula_sum 'C11 H14 Cl F3 N2 O'
_chemical_formula_weight 282.69
_chemical_name_systematic
;
2-[2-Chloro-5-(trifluoromethyl)phenyl]hexahydropyrimidine monohydrate
;
_space_group_IT_number 14
_symmetry_cell_setting monoclinic
_symmetry_space_group_name_Hall '-P 2ybc'
_symmetry_space_group_name_H-M 'P 1 21/c 1'
_atom_sites_solution_hydrogens geom
_atom_sites_solution_primary direct
_atom_sites_solution_secondary difmap
_audit_creation_method SHELXL-97
_cell_angle_alpha 90.00
_cell_angle_beta 91.010(2)
_cell_angle_gamma 90.00
_cell_formula_units_Z 8
_cell_length_a 7.0745(2)
_cell_length_b 18.6119(5)
_cell_length_c 19.0631(5)
_cell_measurement_reflns_used 6400
_cell_measurement_temperature 100.00(10)
_cell_measurement_theta_max 23.03
_cell_measurement_theta_min 2.40
_cell_volume 2509.65(12)
_computing_cell_refinement APEX2
_computing_data_collection 'APEX2 (Bruker, 2005)'
_computing_data_reduction 'SAINT (Bruker, 2005)'
_computing_molecular_graphics 'SHELXTL (Sheldrick, 2008)'
_computing_publication_material
;
SHELXTL (Sheldrick, 2008) and PLATON (Spek, 2003)
;
_computing_structure_refinement 'SHELXTL (Sheldrick, 2008)'
_computing_structure_solution 'SHELXTL (Sheldrick, 2008)'
_diffrn_ambient_temperature 100.00(10)
_diffrn_measured_fraction_theta_full 0.993
_diffrn_measured_fraction_theta_max 0.993
_diffrn_measurement_device_type
;
Bruker SMART APEXII CCD area-detector diffractometer
;
_diffrn_measurement_method '\f and \w scans'
_diffrn_radiation_monochromator graphite
_diffrn_radiation_source 'fine-focus sealed tube'
_diffrn_radiation_type MoK\a
_diffrn_radiation_wavelength 0.71073
_diffrn_reflns_av_R_equivalents 0.0525
_diffrn_reflns_av_sigmaI/netI 0.0706
_diffrn_reflns_limit_h_max 9
_diffrn_reflns_limit_h_min -9
_diffrn_reflns_limit_k_max 20
_diffrn_reflns_limit_k_min -26
_diffrn_reflns_limit_l_max 26
_diffrn_reflns_limit_l_min -16
_diffrn_reflns_number 30107
_diffrn_reflns_theta_full 30.09
_diffrn_reflns_theta_max 30.09
_diffrn_reflns_theta_min 2.14
_diffrn_standards_number 0
_exptl_absorpt_coefficient_mu 0.331
_exptl_absorpt_correction_T_max 0.9921
_exptl_absorpt_correction_T_min 0.9244
_exptl_absorpt_correction_type multi-scan
_exptl_absorpt_process_details '(SADABS; Bruker, 2005)'
_exptl_crystal_colour colourless
_exptl_crystal_density_diffrn 1.496
_exptl_crystal_density_method 'not measured'
_exptl_crystal_description block
_exptl_crystal_F_000 1168
_exptl_crystal_size_max 0.24
_exptl_crystal_size_mid 0.05
_exptl_crystal_size_min 0.02
_refine_diff_density_max 0.610
_refine_diff_density_min -0.598
_refine_ls_extinction_method none
_refine_ls_goodness_of_fit_ref 1.079
_refine_ls_hydrogen_treatment mixed
_refine_ls_matrix_type full
_refine_ls_number_parameters 379
_refine_ls_number_reflns 7308
_refine_ls_number_restraints 41
_refine_ls_restrained_S_all 1.076
_refine_ls_R_factor_all 0.1044
_refine_ls_R_factor_gt 0.0638
_refine_ls_shift/su_max 0.000
_refine_ls_shift/su_mean 0.000
_refine_ls_structure_factor_coef Fsqd
_refine_ls_weighting_details 'calc w=1/[\s^2^(Fo^2^)+(0.0411P)^2^+3.5237P] where P=(Fo^2^+2Fc^2^)/3'
_refine_ls_weighting_scheme calc
_refine_ls_wR_factor_gt 0.1298
_refine_ls_wR_factor_ref 0.1447
_reflns_number_gt 4995
_reflns_number_total 7308
_reflns_threshold_expression I>2\s(I)
_cod_data_source_file at2619.cif
_cod_data_source_block I
_cod_original_sg_symbol_H-M 'P 21/c'
_cod_original_formula_sum 'C11 H14 Cl1 F3 N2 O1'
_cod_database_code 2219227
_cod_database_fobs_code 2219227

loop_
_symmetry_equiv_pos_as_xyz
'x, y, z'
'-x, y+1/2, -z+1/2'
'-x, -y, -z'
'x, -y-1/2, z-1/2'

loop_
_atom_site_type_symbol
_atom_site_label
_atom_site_fract_x
_atom_site_fract_y
_atom_site_fract_z
_atom_site_U_iso_or_equiv
_atom_site_adp_type
_atom_site_calc_flag
_atom_site_refinement_flags
_atom_site_occupancy
_atom_site_disorder_assembly
_atom_site_disorder_group
Cl Cl1A 0.20441(9) 0.10260(4) 0.33890(4) 0.02426(16) Uani d . 1 . .
F F1A 0.1451(3) 0.40379(9) 0.52585(9) 0.0364(4) Uani d . 1 . .
F F2A 0.0671(3) 0.44306(10) 0.42408(11) 0.0431(5) Uani d . 1 . .
F F3A 0.3579(2) 0.43149(10) 0.45284(10) 0.0382(5) Uani d . 1 . .
N N1A 0.0590(3) 0.15070(12) 0.56007(12) 0.0182(5) Uani d . 1 . .
N N2A 0.3521(3) 0.10898(12) 0.51715(12) 0.0182(5) Uani d . 1 . .
C C1A 0.1928(3) 0.18840(15) 0.37603(14) 0.0195(5) Uani d . 1 . .
C C2A 0.2034(3) 0.24683(16) 0.33062(14) 0.0226(6) Uani d . 1 . .
H H2AA 0.2129 0.2397 0.2825 0.027 Uiso calc R 1 . .
C C3A 0.1998(3) 0.31528(16) 0.35780(14) 0.0227(6) Uani d . 1 . .
H H3AA 0.2056 0.3548 0.3280 0.027 Uiso calc R 1 . .
C C4A 0.1874(3) 0.32524(14) 0.42968(14) 0.0193(5) Uani d . 1 . .
C C5A 0.1752(3) 0.26648(14) 0.47436(14) 0.0169(5) Uani d . 1 . .
H H5AA 0.1667 0.2739 0.5224 0.020 Uiso calc R 1 . .
C C6A 0.1758(3) 0.19653(14) 0.44817(13) 0.0163(5) Uani d . 1 . .
C C7A 0.1603(3) 0.13238(14) 0.49649(13) 0.0176(5) Uani d . 1 . .
H H7AA 0.0946 0.0932 0.4719 0.021 Uiso calc R 1 . .
C C8A 0.0401(4) 0.08749(15) 0.60549(14) 0.0234(6) Uani d . 1 . .
H H8AA -0.0277 0.0498 0.5805 0.028 Uiso calc R 1 . .
H H8AB -0.0309 0.1000 0.6468 0.028 Uiso calc R 1 . .
C C9A 0.2355(4) 0.06120(16) 0.62705(15) 0.0246(6) Uani d . 1 . .
H H9AA 0.2249 0.0184 0.6558 0.030 Uiso calc R 1 . .
H H9AB 0.3003 0.0979 0.6545 0.030 Uiso calc R 1 . .
C C10A 0.3474(4) 0.04425(15) 0.56176(15) 0.0240(6) Uani d . 1 . .
H H10A 0.4751 0.0300 0.5749 0.029 Uiso calc R 1 . .
H H10B 0.2883 0.0049 0.5362 0.029 Uiso calc R 1 . .
C C11A 0.1886(4) 0.40020(15) 0.45793(15) 0.0224(6) Uani d . 1 . .
Cl Cl1B 0.70385(9) 0.13065(3) 0.38275(3) 0.02102(15) Uani d . 1 . .
C C11B 0.6923(5) 0.43786(17) 0.29294(17) 0.0364(8) Uani d DU 1 . .
F F4 0.5910(12) 0.4539(3) 0.2403(5) 0.0226(12) Uiso d PU 0.351(7) A 1
F F5 0.6856(18) 0.4849(5) 0.3431(5) 0.0241(10) Uiso d PU 0.351(7) A 1
F F6 0.8935(10) 0.4523(3) 0.2682(4) 0.0163(15) Uiso d PU 0.351(7) A 1
F F4B 0.7521(16) 0.4863(4) 0.3361(5) 0.0226(12) Uiso d PDU 0.189(5) A 2
F F5B 0.716(2) 0.4505(6) 0.2289(7) 0.041(4) Uiso d PU 0.189(5) A 2
F F6B 0.4747(12) 0.4605(4) 0.2919(6) 0.021(2) Uiso d PU 0.189(5) A 2
F F4C 0.8220(14) 0.4554(3) 0.2541(5) 0.025(2) Uiso d P 0.288(9) A 3
F F5C 0.6978(15) 0.4818(5) 0.3569(5) 0.0241(10) Uiso d P 0.288(9) A 3
F F6C 0.5245(14) 0.4566(3) 0.2635(5) 0.027(2) Uiso d P 0.288(9) A 3
F F4D 0.639(2) 0.4462(6) 0.2155(8) 0.0226(12) Uiso d P 0.167(6) A 4
F F5D 0.619(2) 0.4824(6) 0.3297(7) 0.0241(10) Uiso d P 0.167(6) A 4
F F6D 0.866(2) 0.4612(8) 0.2826(8) 0.029(4) Uiso d P 0.167(6) A 4
N N1B 0.8534(3) 0.15394(12) 0.20979(12) 0.0178(5) Uani d . 1 A .
N N2B 0.5654(3) 0.20191(12) 0.16508(12) 0.0189(5) Uani d . 1 A .
C C1B 0.6915(3) 0.21978(14) 0.35477(14) 0.0183(5) Uani d . 1 . .
C C2B 0.6998(3) 0.27234(15) 0.40623(14) 0.0200(5) Uani d . 1 A .
H H2BA 0.7062 0.2599 0.4535 0.024 Uiso calc R 1 . .
C C3B 0.6985(4) 0.34360(15) 0.38604(15) 0.0230(6) Uani d . 1 . .
H H3BA 0.7045 0.3797 0.4197 0.028 Uiso calc R 1 A .
C C4B 0.6883(4) 0.36098(15) 0.31531(15) 0.0226(6) Uani d . 1 A .
C C5B 0.6763(3) 0.30779(14) 0.26472(14) 0.0204(5) Uani d . 1 . .
H H5BA 0.6687 0.3205 0.2176 0.024 Uiso calc R 1 A .
C C6B 0.6756(3) 0.23534(14) 0.28350(13) 0.0167(5) Uani d . 1 A .
C C7B 0.6615(3) 0.17660(14) 0.22863(14) 0.0181(5) Uani d . 1 . .
H H7BA 0.5927 0.1355 0.2477 0.022 Uiso calc R 1 A .
C C8B 0.8473(4) 0.09305(15) 0.16030(15) 0.0241(6) Uani d . 1 . .
H H8BA 0.7840 0.0524 0.1814 0.029 Uiso calc R 1 A .
H H8BB 0.9748 0.0785 0.1488 0.029 Uiso calc R 1 . .
C C9B 0.7411(4) 0.11657(15) 0.09448(15) 0.0243(6) Uani d . 1 A .
H H9BA 0.8109 0.1544 0.0714 0.029 Uiso calc R 1 . .
H H9BB 0.7294 0.0764 0.0623 0.029 Uiso calc R 1 . .
C C10B 0.5465(4) 0.14364(15) 0.11302(16) 0.0251(6) Uani d . 1 . .
H H10C 0.4817 0.1613 0.0712 0.030 Uiso calc R 1 A .
H H10D 0.4723 0.1047 0.1322 0.030 Uiso calc R 1 . .
O O1W 0.3328(3) 0.80736(12) 0.43314(11) 0.0258(5) Uani d . 1 . .
O O2W 0.1595(3) 0.24257(12) 0.16075(11) 0.0240(4) Uani d . 1 . .
H H1NA -0.054(5) 0.1675(17) 0.5461(17) 0.034(9) Uiso d . 1 . .
H H2NA 0.410(5) 0.0988(19) 0.478(2) 0.046(11) Uiso d . 1 . .
H H1NB 0.908(4) 0.1397(17) 0.2501(17) 0.029(9) Uiso d . 1 . .
H H2NB 0.457(5) 0.2150(17) 0.1772(16) 0.028(8) Uiso d . 1 . .
H H1W1 0.370(5) 0.777(2) 0.402(2) 0.053(12) Uiso d . 1 . .
H H2W1 0.440(5) 0.8277(19) 0.4430(18) 0.037(10) Uiso d . 1 . .
H H1W2 0.056(5) 0.2231(18) 0.1680(18) 0.035(9) Uiso d . 1 . .
H H2W2 0.131(5) 0.277(2) 0.1315(19) 0.043(11) Uiso d . 1 . .

loop_
_atom_site_aniso_label
_atom_site_aniso_U_11
_atom_site_aniso_U_22
_atom_site_aniso_U_33
_atom_site_aniso_U_12
_atom_site_aniso_U_13
_atom_site_aniso_U_23
Cl1A 0.0223(3) 0.0306(4) 0.0199(3) 0.0021(3) -0.0001(2) -0.0072(3)
F1A 0.0535(11) 0.0211(9) 0.0352(11) 0.0018(8) 0.0155(9) -0.0009(8)
F2A 0.0460(11) 0.0220(10) 0.0606(14) 0.0058(8) -0.0230(10) 0.0078(9)
F3A 0.0254(9) 0.0295(10) 0.0599(13) -0.0107(7) 0.0116(8) -0.0090(9)
N1A 0.0174(10) 0.0182(12) 0.0192(11) 0.0007(8) 0.0042(8) 0.0018(9)
N2A 0.0168(10) 0.0200(12) 0.0180(12) 0.0028(8) 0.0025(8) 0.0027(9)
C1A 0.0153(11) 0.0243(14) 0.0188(13) -0.0012(10) -0.0013(9) -0.0022(11)
C2A 0.0179(12) 0.0352(17) 0.0146(13) -0.0008(11) 0.0013(10) 0.0029(12)
C3A 0.0185(12) 0.0286(16) 0.0209(14) -0.0020(10) -0.0018(10) 0.0100(12)
C4A 0.0142(11) 0.0205(14) 0.0232(14) -0.0007(9) -0.0007(10) 0.0047(11)
C5A 0.0152(11) 0.0205(14) 0.0150(12) -0.0008(9) 0.0007(9) 0.0005(10)
C6A 0.0141(11) 0.0192(13) 0.0155(12) -0.0020(9) -0.0013(9) 0.0005(10)
C7A 0.0169(11) 0.0180(13) 0.0179(13) -0.0004(9) 0.0000(9) -0.0033(11)
C8A 0.0277(13) 0.0231(15) 0.0197(14) -0.0025(11) 0.0076(11) 0.0024(11)
C9A 0.0332(14) 0.0208(14) 0.0199(14) 0.0039(11) 0.0027(11) 0.0056(11)
C10A 0.0282(14) 0.0174(14) 0.0264(15) 0.0069(11) 0.0008(11) 0.0043(11)
C11A 0.0185(12) 0.0246(15) 0.0242(15) -0.0010(10) -0.0002(10) 0.0064(12)
Cl1B 0.0223(3) 0.0196(3) 0.0212(3) 0.0010(2) 0.0028(2) 0.0060(3)
C11B 0.057(2) 0.0221(16) 0.0300(18) 0.0024(14) -0.0009(15) -0.0044(14)
N1B 0.0179(10) 0.0163(11) 0.0191(12) 0.0035(8) 0.0014(9) 0.0031(9)
N2B 0.0137(10) 0.0225(12) 0.0204(12) 0.0015(8) 0.0005(8) 0.0015(9)
C1B 0.0144(11) 0.0186(13) 0.0221(14) 0.0010(9) 0.0028(10) 0.0033(11)
C2B 0.0157(11) 0.0246(15) 0.0197(14) 0.0009(10) 0.0025(10) -0.0001(11)
C3B 0.0201(12) 0.0236(15) 0.0253(15) 0.0010(10) 0.0020(10) -0.0045(12)
C4B 0.0202(12) 0.0185(14) 0.0293(15) 0.0012(10) 0.0018(11) 0.0016(12)
C5B 0.0204(12) 0.0203(14) 0.0204(14) 0.0002(10) 0.0026(10) 0.0035(11)
C6B 0.0132(11) 0.0175(13) 0.0196(13) 0.0000(9) 0.0034(9) 0.0007(10)
C7B 0.0165(11) 0.0182(13) 0.0199(13) -0.0008(9) 0.0034(10) 0.0031(11)
C8B 0.0299(14) 0.0160(14) 0.0263(15) 0.0040(11) -0.0001(11) -0.0012(11)
C9B 0.0321(14) 0.0205(15) 0.0203(14) 0.0019(11) -0.0006(11) -0.0025(11)
C10B 0.0264(14) 0.0219(15) 0.0270(15) -0.0039(11) -0.0040(11) -0.0010(12)
O1W 0.0178(9) 0.0318(12) 0.0279(11) 0.0006(8) 0.0029(8) -0.0099(10)
O2W 0.0183(9) 0.0300(12) 0.0236(11) -0.0010(8) 0.0003(8) 0.0074(9)

loop_
_atom_type_symbol
_atom_type_description
_atom_type_scat_dispersion_real
_atom_type_scat_dispersion_imag
_atom_type_scat_source
C C 0.0033 0.0016 'International Tables Vol C Tables 4.2.6.8 and 6.1.1.4'
H H 0.0000 0.0000 'International Tables Vol C Tables 4.2.6.8 and 6.1.1.4'
N N 0.0061 0.0033 'International Tables Vol C Tables 4.2.6.8 and 6.1.1.4'
O O 0.0106 0.0060 'International Tables Vol C Tables 4.2.6.8 and 6.1.1.4'
F F 0.0171 0.0103 'International Tables Vol C Tables 4.2.6.8 and 6.1.1.4'
Cl Cl 0.1484 0.1585 'International Tables Vol C Tables 4.2.6.8 and 6.1.1.4'

loop_
_geom_angle_atom_site_label_1
_geom_angle_atom_site_label_2
_geom_angle_atom_site_label_3
_geom_angle
C7A N1A C8A 110.7(2)
C7A N1A H1NA 107(2)
C8A N1A H1NA 111(2)
C7A N2A C10A 111.5(2)
C7A N2A H2NA 106(2)
C10A N2A H2NA 109(2)
C6A C1A C2A 122.4(2)
C6A C1A Cl1A 120.3(2)
C2A C1A Cl1A 117.2(2)
C3A C2A C1A 119.2(2)
C3A C2A H2AA 120.4
C1A C2A H2AA 120.4
C2A C3A C4A 119.8(3)
C2A C3A H3AA 120.1
C4A C3A H3AA 120.1
C3A C4A C5A 120.4(3)
C3A C4A C11A 118.7(2)
C5A C4A C11A 120.9(2)
C4A C5A C6A 121.0(2)
C4A C5A H5AA 119.5
C6A C5A H5AA 119.5
C1A C6A C5A 117.2(2)
C1A C6A C7A 121.6(2)
C5A C6A C7A 121.2(2)
N1A C7A N2A 108.1(2)
N1A C7A C6A 111.3(2)
N2A C7A C6A 108.7(2)
N1A C7A H7AA 109.6
N2A C7A H7AA 109.6
C6A C7A H7AA 109.6
N1A C8A C9A 109.0(2)
N1A C8A H8AA 109.9
C9A C8A H8AA 109.9
N1A C8A H8AB 109.9
C9A C8A H8AB 109.9
H8AA C8A H8AB 108.3
C8A C9A C10A 109.3(2)
C8A C9A H9AA 109.8
C10A C9A H9AA 109.8
C8A C9A H9AB 109.8
C10A C9A H9AB 109.8
H9AA C9A H9AB 108.3
N2A C10A C9A 108.6(2)
N2A C10A H10A 110.0
C9A C10A H10A 110.0
N2A C10A H10B 110.0
C9A C10A H10B 110.0
H10A C10A H10B 108.3
F2A C11A F3A 106.0(2)
F2A C11A F1A 106.4(2)
F3A C11A F1A 105.7(2)
F2A C11A C4A 112.6(2)
F3A C11A C4A 112.3(2)
F1A C11A C4A 113.3(2)
F5D C11B F4C 119.8(7)
F5D C11B F5B 120.0(8)
F4C C11B F5B 41.9(7)
F5D C11B F4 93.2(7)
F4C C11B F4 83.0(5)
F5B C11B F4 42.6(8)
F5D C11B F4B 44.6(8)
F4C C11B F4B 87.6(7)
F5B C11B F4B 116.3(8)
F4 C11B F4B 121.4(6)
F5D C11B F5 24.3(6)
F4C C11B F5 107.5(6)
F5B C11B F5 126.7(7)
F4 C11B F5 113.6(5)
F4B C11B F5 21.9(6)
F5D C11B F6D 105.7(9)
F4C C11B F6D 28.3(7)
F5B C11B F6D 69.8(10)
F4 C11B F6D 108.7(8)
F4B C11B F6D 64.5(8)
F5 C11B F6D 86.2(8)
F5D C11B F6C 71.4(8)
F4C C11B F6C 109.8(6)
F5B C11B F6C 71.2(8)
F4 C11B F6C 28.7(4)
F4B C11B F6C 111.2(6)
F5 C11B F6C 95.1(6)
F6D C11B F6C 131.7(8)
F5D C11B F5C 30.9(8)
F4C C11B F5C 110.0(7)
F5B C11B F5C 134.4(7)
F4 C11B F5C 122.5(6)
F4B C11B F5C 22.3(6)
F5 C11B F5C 9.3(7)
F6D C11B F5C 86.0(9)
F6C C11B F5C 102.2(6)
F5D C11B C4B 118.8(6)
F4C C11B C4B 116.3(4)
F5B C11B C4B 117.4(6)
F4 C11B C4B 116.2(3)
F4B C11B C4B 119.7(5)
F5 C11B C4B 115.7(5)
F6D C11B C4B 112.3(7)
F6C C11B C4B 110.3(4)
F5C C11B C4B 107.3(5)
F5D C11B F4D 113.0(8)
F4C C11B F4D 64.3(7)
F5B C11B F4D 22.4(7)
F4 C11B F4D 22.6(5)
F4B C11B F4D 128.4(7)
F5 C11B F4D 129.3(6)
F6D C11B F4D 92.1(8)
F6C C11B F4D 51.0(7)
F5C C11B F4D 138.6(6)
C4B C11B F4D 111.6(5)
F5D C11B F6 118.0(7)
F4C C11B F6 20.4(5)
F5B C11B F6 61.9(8)
F4 C11B F6 103.4(5)
F4B C11B F6 77.1(6)
F5 C11B F6 98.9(6)
F6D C11B F6 12.7(7)
F6C C11B F6 129.9(6)
F5C C11B F6 98.4(6)
C4B C11B F6 106.2(3)
F4D C11B F6 84.2(6)
C7B N1B C8B 111.1(2)
C7B N1B H1NB 105(2)
C8B N1B H1NB 109(2)
C7B N2B C10B 110.9(2)
C7B N2B H2NB 106(2)
C10B N2B H2NB 109(2)
C2B C1B C6B 123.1(2)
C2B C1B Cl1B 117.0(2)
C6B C1B Cl1B 119.9(2)
C3B C2B C1B 118.7(3)
C3B C2B H2BA 120.6
C1B C2B H2BA 120.6
C2B C3B C4B 119.7(3)
C2B C3B H3BA 120.2
C4B C3B H3BA 120.2
C5B C4B C3B 120.8(3)
C5B C4B C11B 119.2(3)
C3B C4B C11B 120.0(3)
C4B C5B C6B 120.9(3)
C4B C5B H5BA 119.6
C6B C5B H5BA 119.6
C1B C6B C5B 116.8(2)
C1B C6B C7B 121.8(2)
C5B C6B C7B 121.4(2)
N2B C7B N1B 108.0(2)
N2B C7B C6B 111.4(2)
N1B C7B C6B 109.0(2)
N2B C7B H7BA 109.5
N1B C7B H7BA 109.5
C6B C7B H7BA 109.5
N1B C8B C9B 108.4(2)
N1B C8B H8BA 110.0
C9B C8B H8BA 110.0
N1B C8B H8BB 110.0
C9B C8B H8BB 110.0
H8BA C8B H8BB 108.4
C10B C9B C8B 110.0(2)
C10B C9B H9BA 109.7
C8B C9B H9BA 109.7
C10B C9B H9BB 109.7
C8B C9B H9BB 109.7
H9BA C9B H9BB 108.2
N2B C10B C9B 109.2(2)
N2B C10B H10C 109.8
C9B C10B H10C 109.8
N2B C10B H10D 109.8
C9B C10B H10D 109.8
H10C C10B H10D 108.3
H1W1 O1W H2W1 99(3)
H1W2 O2W H2W2 104(3)

loop_
_geom_bond_atom_site_label_1
_geom_bond_atom_site_label_2
_geom_bond_distance
Cl1A C1A 1.749(3)
F1A C11A 1.338(3)
F2A C11A 1.331(3)
F3A C11A 1.337(3)
N1A C7A 1.459(3)
N1A C8A 1.468(3)
N1A H1NA 0.90(3)
N2A C7A 1.472(3)
N2A C10A 1.475(3)
N2A H2NA 0.88(4)
C1A C6A 1.391(4)
C1A C2A 1.393(4)
C2A C3A 1.376(4)
C2A H2AA 0.9300
C3A C4A 1.387(4)
C3A H3AA 0.9300
C4A C5A 1.390(4)
C4A C11A 1.495(4)
C5A C6A 1.394(4)
C5A H5AA 0.9300
C6A C7A 1.513(4)
C7A H7AA 0.9800
C8A C9A 1.516(4)
C8A H8AA 0.9700
C8A H8AB 0.9700
C9A C10A 1.520(4)
C9A H9AA 0.9700
C9A H9AB 0.9700
C10A H10A 0.9700
C10A H10B 0.9700
Cl1B C1B 1.744(3)
C11B F5D 1.209(11)
C11B F4C 1.233(8)
C11B F5B 1.257(13)
C11B F4 1.258(6)
C11B F4B 1.287(5)
C11B F5 1.298(10)
C11B F6D 1.323(16)
C11B F6C 1.350(8)
C11B F5C 1.467(10)
C11B C4B 1.493(4)
C11B F4D 1.525(14)
C11B F6 1.532(7)
N1B C7B 1.472(3)
N1B C8B 1.475(3)
N1B H1NB 0.89(3)
N2B C7B 1.457(3)
N2B C10B 1.475(4)
N2B H2NB 0.84(3)
C1B C2B 1.386(4)
C1B C6B 1.392(4)
C2B C3B 1.381(4)
C2B H2BA 0.9300
C3B C4B 1.387(4)
C3B H3BA 0.9300
C4B C5B 1.384(4)
C5B C6B 1.395(4)
C5B H5BA 0.9300
C6B C7B 1.515(4)
C7B H7BA 0.9800
C8B C9B 1.516(4)
C8B H8BA 0.9700
C8B H8BB 0.9700
C9B C10B 1.514(4)
C9B H9BA 0.9700
C9B H9BB 0.9700
C10B H10C 0.9700
C10B H10D 0.9700
O1W H1W1 0.86(4)
O1W H2W1 0.87(4)
O2W H1W2 0.83(4)
O2W H2W2 0.87(4)

loop_
_geom_hbond_atom_site_label_D
_geom_hbond_atom_site_label_H
_geom_hbond_atom_site_label_A
_geom_hbond_site_symmetry_A
_geom_hbond_distance_DH
_geom_hbond_distance_HA
_geom_hbond_distance_DA
_geom_hbond_angle_DHA
_geom_hbond_publ_flag
N1A H1NA O1W 3_566 0.90(3) 2.07(4) 2.885(3) 151(3) y
N1B H1NB Cl1A 1_655 0.89(3) 2.76(3) 3.595(2) 156(2) y
N2B H2NB O2W . 0.84(3) 2.18(4) 2.969(3) 156(3) y
O1W H1W1 N2B 2_655 0.86(4) 1.95(4) 2.815(3) 174(4) y
O1W H2W1 N2A 3_666 0.87(4) 2.02(3) 2.867(3) 165(3) y
O2W H1W2 N1B 1_455 0.83(3) 2.09(3) 2.891(3) 161(3) y
O2W H2W2 N1A 4_565 0.87(4) 1.98(4) 2.844(3) 176(4) y
C2A H2AA O2W . 0.93 2.35 3.249(3) 164 y
C5A H5AA F1A . 0.93 2.42 2.747(3) 100 y
C5A H5AA N1A . 0.93 2.52 2.835(3) 100 y
C7A H7AA Cl1A . 0.98 2.67 3.076(3) 105 y
C2B H2BA O1W 3_666 0.93 2.52 3.414(3) 162 y
C5B H5BA N2B . 0.93 2.53 2.838(3) 100 y
C7B H7BA Cl1B . 0.98 2.68 3.070(3) 104 y

loop_
_geom_torsion_atom_site_label_1
_geom_torsion_atom_site_label_2
_geom_torsion_atom_site_label_3
_geom_torsion_atom_site_label_4
_geom_torsion
C6A C1A C2A C3A 0.9(4)
Cl1A C1A C2A C3A -178.32(19)
C1A C2A C3A C4A 0.6(4)
C2A C3A C4A C5A -1.1(4)
C2A C3A C4A C11A 178.5(2)
C3A C4A C5A C6A 0.2(4)
C11A C4A C5A C6A -179.4(2)
C2A C1A C6A C5A -1.9(4)
Cl1A C1A C6A C5A 177.39(18)
C2A C1A C6A C7A 178.7(2)
Cl1A C1A C6A C7A -2.0(3)
C4A C5A C6A C1A 1.3(3)
C4A C5A C6A C7A -179.3(2)
C8A N1A C7A N2A -62.4(3)
C8A N1A C7A C6A 178.3(2)
C10A N2A C7A N1A 61.8(3)
C10A N2A C7A C6A -177.3(2)
C1A C6A C7A N1A -153.3(2)
C5A C6A C7A N1A 27.3(3)
C1A C6A C7A N2A 87.8(3)
C5A C6A C7A N2A -91.6(3)
C7A N1A C8A C9A 61.3(3)
N1A C8A C9A C10A -57.6(3)
C7A N2A C10A C9A -59.3(3)
C8A C9A C10A N2A 56.3(3)
C3A C4A C11A F2A 48.9(3)
C5A C4A C11A F2A -131.5(3)
C3A C4A C11A F3A -70.7(3)
C5A C4A C11A F3A 108.9(3)
C3A C4A C11A F1A 169.7(2)
C5A C4A C11A F1A -10.7(3)
C6B C1B C2B C3B -2.1(4)
Cl1B C1B C2B C3B 177.29(19)
C1B C2B C3B C4B 0.2(4)
C2B C3B C4B C5B 1.0(4)
C2B C3B C4B C11B -178.3(3)
F5D C11B C4B C5B 146.6(9)
F4C C11B C4B C5B -58.6(7)
F5B C11B C4B C5B -11.4(9)
F4 C11B C4B C5B 36.6(7)
F4B C11B C4B C5B -161.8(7)
F5 C11B C4B C5B 173.8(7)
F6D C11B C4B C5B -89.4(8)
F6C C11B C4B C5B 67.3(6)
F5C C11B C4B C5B 177.8(5)
F4D C11B C4B C5B 12.4(7)
F6 C11B C4B C5B -77.7(4)
F5D C11B C4B C3B -34.1(9)
F4C C11B C4B C3B 120.7(6)
F5B C11B C4B C3B 168.0(8)
F4 C11B C4B C3B -144.0(6)
F4B C11B C4B C3B 17.5(7)
F5 C11B C4B C3B -6.9(8)
F6D C11B C4B C3B 89.9(8)
F6C C11B C4B C3B -113.4(6)
F5C C11B C4B C3B -2.8(6)
F4D C11B C4B C3B -168.2(7)
F6 C11B C4B C3B 101.7(4)
C3B C4B C5B C6B -0.5(4)
C11B C4B C5B C6B 178.9(3)
C2B C1B C6B C5B 2.7(4)
Cl1B C1B C6B C5B -176.75(18)
C2B C1B C6B C7B -178.4(2)
Cl1B C1B C6B C7B 2.2(3)
C4B C5B C6B C1B -1.3(4)
C4B C5B C6B C7B 179.7(2)
C10B N2B C7B N1B 62.4(3)
C10B N2B C7B C6B -178.0(2)
C8B N1B C7B N2B -63.0(3)
C8B N1B C7B C6B 175.8(2)
C1B C6B C7B N2B 154.7(2)
C5B C6B C7B N2B -26.4(3)
C1B C6B C7B N1B -86.3(3)
C5B C6B C7B N1B 92.6(3)
C7B N1B C8B C9B 60.2(3)
N1B C8B C9B C10B -56.1(3)
C7B N2B C10B C9B -59.7(3)
C8B C9B C10B N2B 56.0(3)
